data_7119794
loop_
_publ_author_name
'Ravi, Arthi'
'Hassan, Syed Zahid'
'Vanikrishna, Ajithkumar N.'
'Sureshan, Kana M.'

_publ_section_title
;
 Regioselective SN2 reactions for rapid syntheses of azido-inositols by
 one-pot sequence-specific nucleophilysis.
;
_journal_issue 28
_journal_name_full 'Chemical communications (Cambridge, England)'
_journal_page_first 3971
_journal_paper_doi 10.1039/c7cc01219e
_journal_volume 53
_journal_year 2017
_chemical_absolute_configuration rm
_chemical_formula_moiety 'C18 H30 N6 O8'
_chemical_formula_sum 'C18 H30 N6 O8'
_chemical_formula_weight 458.48
_chemical_name_systematic
;
 ?
;
_space_group_crystal_system monoclinic
_space_group_IT_number 14
_space_group_name_Hall '-P 2yn'
_space_group_name_H-M_alt 'P 1 21/n 1'
_symmetry_space_group_name_Hall '-P 2yn'
_symmetry_space_group_name_H-M 'P 1 21/n 1'
_atom_sites_solution_hydrogens geom
_audit_creation_method SHELXL-2014
_audit_update_record
;
2017-02-14 deposited with the CCDC.
2017-03-10 downloaded from the CCDC.
;
_cell_angle_alpha 90
_cell_angle_beta 105.944(2)
_cell_angle_gamma 90
_cell_formula_units_Z 8
_cell_length_a 12.3487(4)
_cell_length_b 22.2829(8)
_cell_length_c 17.8108(6)
_cell_measurement_reflns_used 7109
_cell_measurement_temperature 296(2)
_cell_measurement_theta_max 24.63
_cell_measurement_theta_min 2.38
_cell_volume 4712.4(3)
_computing_cell_refinement 'Bruker SAINT'
_computing_data_collection 'Bruker APEX2'
_computing_data_reduction 'Bruker SAINT'
_computing_molecular_graphics 'Bruker SHELXTL'
_computing_publication_material 'Bruker SHELXTL'
_computing_structure_refinement 'SHELXL-2014 (Sheldrick, 2014)'
_computing_structure_solution 'SHELXL-2014 (Sheldrick, 2014)'
_diffrn_ambient_temperature 296(2)
_diffrn_detector_area_resol_mean 0
_diffrn_measured_fraction_theta_full 0.999
_diffrn_measured_fraction_theta_max 0.999
_diffrn_measurement_device_type 'Bruker APEX-II CCD'
_diffrn_measurement_method '\f and \w scans'
_diffrn_radiation_type MoK\a
_diffrn_radiation_wavelength 0.71073
_diffrn_reflns_av_R_equivalents 0.0431
_diffrn_reflns_av_unetI/netI 0.0460
_diffrn_reflns_Laue_measured_fraction_full 0.999
_diffrn_reflns_Laue_measured_fraction_max 0.999
_diffrn_reflns_limit_h_max 15
_diffrn_reflns_limit_h_min -15
_diffrn_reflns_limit_k_max 26
_diffrn_reflns_limit_k_min -27
_diffrn_reflns_limit_l_max 22
_diffrn_reflns_limit_l_min -22
_diffrn_reflns_number 40102
_diffrn_reflns_point_group_measured_fraction_full 0.999
_diffrn_reflns_point_group_measured_fraction_max 0.999
_diffrn_reflns_theta_full 25.242
_diffrn_reflns_theta_max 26.372
_diffrn_reflns_theta_min 2.181
_diffrn_source 'sealed tube'
_exptl_absorpt_coefficient_mu 0.102
_exptl_absorpt_correction_T_max 0.9898
_exptl_absorpt_correction_T_min 0.9797
_exptl_absorpt_correction_type multi-scan
_exptl_absorpt_process_details SADABS
_exptl_crystal_colour colourless
_exptl_crystal_density_diffrn 1.292
_exptl_crystal_density_meas 1.291
_exptl_crystal_density_method none
_exptl_crystal_description block
_exptl_crystal_F_000 1952
_exptl_crystal_size_max 0.200
_exptl_crystal_size_mid 0.150
_exptl_crystal_size_min 0.100
_refine_diff_density_max 0.174
_refine_diff_density_min -0.193
_refine_diff_density_rms 0.036
_refine_ls_extinction_method none
_refine_ls_goodness_of_fit_ref 0.976
_refine_ls_hydrogen_treatment constr
_refine_ls_matrix_type full
_refine_ls_number_parameters 577
_refine_ls_number_reflns 9644
_refine_ls_number_restraints 0
_refine_ls_restrained_S_all 0.976
_refine_ls_R_factor_all 0.1109
_refine_ls_R_factor_gt 0.0515
_refine_ls_shift/su_max 0.000
_refine_ls_shift/su_mean 0.000
_refine_ls_structure_factor_coef Fsqd
_refine_ls_weighting_details 'w=1/[\s^2^(Fo^2^)+(0.0935P)^2^] where P=(Fo^2^+2Fc^2^)/3'
_refine_ls_weighting_scheme calc
_refine_ls_wR_factor_gt 0.1354
_refine_ls_wR_factor_ref 0.1681
_reflns_Friedel_coverage 0.000
_reflns_number_gt 5240
_reflns_number_total 9644
_reflns_threshold_expression 'I > 2\s(I)'
_cod_data_source_file c7cc01219e2.cif
_cod_data_source_block shelx
_cod_depositor_comments 'Adding full bibliography for 7119789--7119796.cif.'
_cod_database_code 7119794
_shelx_space_group_comment
;
The symmetry employed for this shelxl refinement is uniquely defined
by the following loop, which should always be used as a source of
symmetry information in preference to the above space-group names.
They are only intended as comments.
;
_shelx_estimated_absorpt_t_min 0.980
_shelx_estimated_absorpt_t_max 0.990
_shelxl_version_number 2014-3

loop_
_space_group_symop_operation_xyz
'x, y, z'
'-x+1/2, y+1/2, -z+1/2'
'-x, -y, -z'
'x-1/2, -y-1/2, z-1/2'

loop_
_atom_site_label
_atom_site_type_symbol
_atom_site_fract_x
_atom_site_fract_y
_atom_site_fract_z
_atom_site_U_iso_or_equiv
_atom_site_adp_type
_atom_site_occupancy
_atom_site_site_symmetry_order
_atom_site_calc_flag
_atom_site_refinement_flags_posn
_atom_site_refinement_flags_adp
C1A C 0.53576(16) 0.05206(10) 0.40866(12) 0.0405(5) Uani 1 1 d . .
H1A H 0.5542 0.0476 0.4655 0.049 Uiso 1 1 calc R U
C1B C 0.06471(18) 0.19322(11) 0.79285(13) 0.0477(6) Uani 1 1 d . .
H1B H 0.0995 0.2318 0.8120 0.057 Uiso 1 1 calc R U
C2A C 0.41356(16) 0.07129(10) 0.37639(12) 0.0408(5) Uani 1 1 d . .
H2A H 0.4010 0.1089 0.4014 0.049 Uiso 1 1 calc R U
C2B C 0.15195(17) 0.14382(10) 0.81218(12) 0.0428(5) Uani 1 1 d . .
H2B H 0.1164 0.1058 0.7910 0.051 Uiso 1 1 calc R U
C3A C 0.38644(16) 0.08046(10) 0.28912(12) 0.0401(5) Uani 1 1 d . .
H3A H 0.4015 0.0431 0.2647 0.048 Uiso 1 1 calc R U
C3B C 0.20186(17) 0.13722(11) 0.89919(12) 0.0467(6) Uani 1 1 d . .
H3B H 0.2366 0.1753 0.9208 0.056 Uiso 1 1 calc R U
C4A C 0.45755(16) 0.13040(10) 0.26917(12) 0.0412(5) Uani 1 1 d . .
H4A H 0.4433 0.1682 0.2929 0.049 Uiso 1 1 calc R U
C4B C 0.11154(18) 0.12028(11) 0.93880(13) 0.0491(6) Uani 1 1 d . .
H4B H 0.1441 0.1180 0.9955 0.059 Uiso 1 1 calc R U
C5A C 0.58011(16) 0.11245(10) 0.30086(12) 0.0409(5) Uani 1 1 d . .
H5A H 0.5945 0.0760 0.2743 0.049 Uiso 1 1 calc R U
C5B C 0.02234(18) 0.16879(11) 0.91885(14) 0.0510(6) Uani 1 1 d . .
H5B H 0.0568 0.2066 0.9417 0.061 Uiso 1 1 calc R U
C6A C 0.60694(16) 0.10079(10) 0.38765(12) 0.0411(5) Uani 1 1 d . .
H6A H 0.5936 0.1380 0.4131 0.049 Uiso 1 1 calc R U
C6B C -0.02597(18) 0.17808(11) 0.83223(14) 0.0498(6) Uani 1 1 d . .
H6B H -0.0642 0.1412 0.8091 0.060 Uiso 1 1 calc R U
C7A C 0.22449(17) 0.03652(12) 0.36132(14) 0.0531(6) Uani 1 1 d . .
C7B C 0.32494(19) 0.11259(11) 0.79043(14) 0.0516(6) Uani 1 1 d . .
C8A C 0.1669(2) -0.01919(13) 0.38037(17) 0.0764(9) Uani 1 1 d . .
H8A1 H 0.1913 -0.0535 0.3568 0.115 Uiso 1 1 calc R U
H8A2 H 0.1862 -0.0245 0.4360 0.115 Uiso 1 1 calc R U
H8A3 H 0.0868 -0.0148 0.3604 0.115 Uiso 1 1 calc R U
C8B C 0.4114(2) 0.13586(14) 0.75135(16) 0.0709(8) Uani 1 1 d . .
H8B1 H 0.4400 0.1738 0.7739 0.106 Uiso 1 1 calc R U
H8B2 H 0.4723 0.1077 0.7590 0.106 Uiso 1 1 calc R U
H8B3 H 0.3767 0.1409 0.6965 0.106 Uiso 1 1 calc R U
C9A C 0.2146(2) 0.09145(17) 0.47603(16) 0.0880(10) Uani 1 1 d . .
H9A1 H 0.1902 0.1295 0.4908 0.132 Uiso 1 1 calc R U
H9A2 H 0.1737 0.0598 0.4927 0.132 Uiso 1 1 calc R U
H9A3 H 0.2937 0.0866 0.5003 0.132 Uiso 1 1 calc R U
C9B C 0.2143(2) 0.05610(14) 0.68073(16) 0.0790(9) Uani 1 1 d . .
H9B1 H 0.1865 0.0163 0.6666 0.118 Uiso 1 1 calc R U
H9B2 H 0.1520 0.0834 0.6732 0.118 Uiso 1 1 calc R U
H9B3 H 0.2614 0.0681 0.6485 0.118 Uiso 1 1 calc R U
C10A C 0.19770(18) 0.04948(11) 0.27258(14) 0.0524(6) Uani 1 1 d . .
C10B C 0.37434(19) 0.10222(13) 0.87919(14) 0.0571(7) Uani 1 1 d . .
C11A C 0.07880(18) 0.07233(14) 0.23773(16) 0.0716(8) Uani 1 1 d . .
H11A H 0.0688 0.1094 0.2624 0.107 Uiso 1 1 calc R U
H11B H 0.0664 0.0788 0.1827 0.107 Uiso 1 1 calc R U
H11C H 0.0259 0.0432 0.2460 0.107 Uiso 1 1 calc R U
C11B C 0.4505(2) 0.04806(16) 0.89826(18) 0.0889(10) Uani 1 1 d . .
H11D H 0.4085 0.0127 0.8776 0.133 Uiso 1 1 calc R U
H11E H 0.5119 0.0528 0.8754 0.133 Uiso 1 1 calc R U
H11F H 0.4794 0.0443 0.9539 0.133 Uiso 1 1 calc R U
C12B C 0.4739(3) 0.1612(2) 0.98962(19) 0.1291(17) Uani 1 1 d . .
H12A H 0.5091 0.1997 1.0023 0.194 Uiso 1 1 calc R U
H12B H 0.4142 0.1571 1.0142 0.194 Uiso 1 1 calc R U
H12C H 0.5286 0.1302 1.0079 0.194 Uiso 1 1 calc R U
C13A C 0.2104(3) -0.00475(14) 0.15778(16) 0.0808(9) Uani 1 1 d . .
H13A H 0.2269 -0.0440 0.1418 0.121 Uiso 1 1 calc R U
H13B H 0.1353 0.0064 0.1293 0.121 Uiso 1 1 calc R U
H13C H 0.2629 0.0236 0.1473 0.121 Uiso 1 1 calc R U
C13B C -0.1512(2) 0.19929(12) 0.93980(19) 0.0678(8) Uani 1 1 d . .
C14A C 0.76750(17) 0.14613(11) 0.31542(14) 0.0494(6) Uani 1 1 d . .
C14B C -0.2402(3) 0.17436(15) 0.9762(2) 0.0912(10) Uani 1 1 d . .
H14A H -0.2692 0.1374 0.9509 0.137 Uiso 1 1 calc R U
H14B H -0.2069 0.1672 1.0308 0.137 Uiso 1 1 calc R U
H14C H -0.3004 0.2028 0.9697 0.137 Uiso 1 1 calc R U
C15A C 0.8304(2) 0.20036(12) 0.29770(18) 0.0682(8) Uani 1 1 d . .
H15A H 0.8107 0.2351 0.3230 0.102 Uiso 1 1 calc R U
H15B H 0.9100 0.1934 0.3166 0.102 Uiso 1 1 calc R U
H15C H 0.8104 0.2069 0.2423 0.102 Uiso 1 1 calc R U
C15B C -0.0541(4) 0.25265(18) 1.0561(3) 0.1265(15) Uani 1 1 d . .
H15D H -0.0254 0.2918 1.0736 0.190 Uiso 1 1 calc R U
H15E H -0.1093 0.2411 1.0823 0.190 Uiso 1 1 calc R U
H15F H 0.0065 0.2242 1.0677 0.190 Uiso 1 1 calc R U
C16A C 0.7677(2) 0.09364(14) 0.19738(16) 0.0783(9) Uani 1 1 d . .
H16A H 0.7874 0.0556 0.1796 0.117 Uiso 1 1 calc R U
H16B H 0.6888 0.1010 0.1750 0.117 Uiso 1 1 calc R U
H16C H 0.8105 0.1248 0.1817 0.117 Uiso 1 1 calc R U
C16B C -0.1979(2) 0.21271(11) 0.85208(18) 0.0629(7) Uani 1 1 d . .
C17A C 0.79638(17) 0.13123(11) 0.40355(14) 0.0501(6) Uani 1 1 d . .
C17B C -0.2748(2) 0.26663(14) 0.8343(2) 0.0924(10) Uani 1 1 d . .
H17A H -0.2343 0.3017 0.8581 0.139 Uiso 1 1 calc R U
H17B H -0.3008 0.2723 0.7788 0.139 Uiso 1 1 calc R U
H17C H -0.3381 0.2602 0.8548 0.139 Uiso 1 1 calc R U
C18A C 0.91521(18) 0.10644(13) 0.43612(17) 0.0731(8) Uani 1 1 d . .
H18A H 0.9227 0.0698 0.4096 0.110 Uiso 1 1 calc R U
H18B H 0.9689 0.1353 0.4284 0.110 Uiso 1 1 calc R U
H18C H 0.9288 0.0986 0.4909 0.110 Uiso 1 1 calc R U
C18B C -0.2956(2) 0.15827(16) 0.7362(2) 0.0951(11) Uani 1 1 d . .
H18D H -0.3305 0.1201 0.7203 0.143 Uiso 1 1 calc R U
H18E H -0.3505 0.1896 0.7199 0.143 Uiso 1 1 calc R U
H18F H -0.2353 0.1643 0.7126 0.143 Uiso 1 1 calc R U
C19A C 0.7911(3) 0.18207(16) 0.52152(18) 0.1031(12) Uani 1 1 d . .
H19A H 0.7771 0.2209 0.5403 0.155 Uiso 1 1 calc R U
H19B H 0.7385 0.1536 0.5316 0.155 Uiso 1 1 calc R U
H19C H 0.8664 0.1696 0.5478 0.155 Uiso 1 1 calc R U
N1A N 0.55760(14) -0.00536(9) 0.37234(11) 0.0489(5) Uani 1 1 d . .
N1B N 0.01033(17) 0.19663(11) 0.70776(13) 0.0690(6) Uani 1 1 d . .
N2A N 0.52043(15) -0.05011(10) 0.39591(11) 0.0487(5) Uani 1 1 d . .
N2B N 0.0680(2) 0.21850(12) 0.66849(14) 0.0758(7) Uani 1 1 d . .
N3A N 0.4923(2) -0.09535(11) 0.41290(14) 0.0736(7) Uani 1 1 d . .
N3B N 0.1098(3) 0.23705(17) 0.62498(17) 0.1234(12) Uani 1 1 d . .
N4A N 0.43321(17) 0.13735(10) 0.18329(11) 0.0609(6) Uani 1 1 d . .
N4B N 0.05822(17) 0.06232(10) 0.90855(13) 0.0620(6) Uani 1 1 d . .
N5A N 0.34570(19) 0.16394(11) 0.15204(12) 0.0663(6) Uani 1 1 d . .
N5B N 0.1096(2) 0.01792(13) 0.93831(14) 0.0732(7) Uani 1 1 d . .
N6A N 0.2677(2) 0.18734(14) 0.11605(16) 0.1028(10) Uani 1 1 d . .
N6B N 0.1487(3) -0.02654(15) 0.9608(2) 0.1281(12) Uani 1 1 d . .
O1A O 0.34291(11) 0.02543(7) 0.39336(9) 0.0510(4) Uani 1 1 d . .
O1B O 0.23925(12) 0.15735(7) 0.77679(9) 0.0481(4) Uani 1 1 d . .
O2A O 0.27022(11) 0.09560(7) 0.25864(8) 0.0459(4) Uani 1 1 d . .
O2B O 0.28552(12) 0.09123(8) 0.91476(9) 0.0593(5) Uani 1 1 d . .
O3A O 0.65025(11) 0.15992(7) 0.28730(9) 0.0474(4) Uani 1 1 d . .
O3B O -0.06561(13) 0.15445(7) 0.95317(10) 0.0597(5) Uani 1 1 d . .
O4A O 0.72359(11) 0.08536(7) 0.41766(8) 0.0465(4) Uani 1 1 d . .
O4B O -0.10628(12) 0.22577(7) 0.81948(10) 0.0610(5) Uani 1 1 d . .
O5A O 0.19389(12) 0.08925(8) 0.39346(9) 0.0599(5) Uani 1 1 d . .
O5B O 0.27835(14) 0.05693(8) 0.76099(10) 0.0643(5) Uani 1 1 d . .
O6A O 0.21950(14) -0.00517(8) 0.23944(10) 0.0656(5) Uani 1 1 d . .
O6B O 0.42908(14) 0.15646(10) 0.90738(11) 0.0765(6) Uani 1 1 d . .
O7A O 0.79203(12) 0.09298(7) 0.28018(10) 0.0559(4) Uani 1 1 d . .
O7B O -0.10465(17) 0.25401(9) 0.97440(14) 0.0875(6) Uani 1 1 d . .
O8A O 0.77830(14) 0.18514(8) 0.43957(11) 0.0676(5) Uani 1 1 d . .
O8B O -0.25219(14) 0.15945(8) 0.81876(12) 0.0709(5) Uani 1 1 d . .

loop_
_atom_site_aniso_label
_atom_site_aniso_U_11
_atom_site_aniso_U_22
_atom_site_aniso_U_33
_atom_site_aniso_U_23
_atom_site_aniso_U_13
_atom_site_aniso_U_12
C1A 0.0373(11) 0.0471(14) 0.0385(12) 0.0028(10) 0.0127(9) 0.0097(10)
C1B 0.0420(12) 0.0487(15) 0.0516(14) 0.0029(11) 0.0117(10) -0.0034(11)
C2A 0.0358(11) 0.0455(14) 0.0445(13) 0.0029(10) 0.0166(9) 0.0030(10)
C2B 0.0419(11) 0.0417(14) 0.0466(13) -0.0015(10) 0.0151(10) -0.0037(10)
C3A 0.0351(11) 0.0410(14) 0.0437(13) 0.0028(10) 0.0099(9) 0.0016(9)
C3B 0.0421(12) 0.0527(15) 0.0454(14) -0.0032(11) 0.0119(10) -0.0044(11)
C4A 0.0409(11) 0.0459(14) 0.0369(12) 0.0025(10) 0.0106(9) -0.0008(10)
C4B 0.0489(13) 0.0531(16) 0.0455(14) -0.0006(11) 0.0133(10) -0.0081(12)
C5A 0.0373(11) 0.0416(14) 0.0462(13) -0.0006(10) 0.0156(9) 0.0016(10)
C5B 0.0497(13) 0.0480(15) 0.0622(16) -0.0091(12) 0.0270(11) -0.0125(11)
C6A 0.0336(10) 0.0457(14) 0.0438(13) -0.0049(10) 0.0102(9) 0.0061(10)
C6B 0.0433(12) 0.0436(15) 0.0657(16) -0.0009(12) 0.0204(11) -0.0025(11)
C7A 0.0341(11) 0.0686(18) 0.0590(16) 0.0118(13) 0.0168(10) 0.0037(11)
C7B 0.0499(13) 0.0496(16) 0.0571(15) -0.0029(12) 0.0175(11) 0.0067(12)
C8A 0.0553(15) 0.087(2) 0.092(2) 0.0270(17) 0.0289(14) -0.0083(15)
C8B 0.0696(17) 0.079(2) 0.0746(19) 0.0020(15) 0.0384(14) 0.0126(15)
C9A 0.0583(16) 0.150(3) 0.0575(19) 0.0013(18) 0.0183(13) 0.0260(18)
C9B 0.0793(18) 0.084(2) 0.066(2) -0.0240(16) 0.0072(15) 0.0144(16)
C10A 0.0399(12) 0.0560(17) 0.0602(16) 0.0055(12) 0.0121(10) -0.0068(11)
C10B 0.0432(13) 0.0755(19) 0.0524(15) 0.0016(13) 0.0126(11) 0.0006(13)
C11A 0.0404(13) 0.097(2) 0.0710(19) 0.0135(16) 0.0047(12) -0.0080(13)
C11B 0.0652(17) 0.115(3) 0.084(2) 0.0251(19) 0.0170(15) 0.0360(18)
C12B 0.067(2) 0.249(5) 0.069(2) -0.055(3) 0.0145(16) -0.038(3)
C13A 0.090(2) 0.088(2) 0.068(2) -0.0221(16) 0.0262(15) -0.0314(17)
C13B 0.0655(16) 0.0481(17) 0.104(2) -0.0155(15) 0.0474(16) -0.0104(14)
C14A 0.0346(11) 0.0502(16) 0.0664(16) -0.0026(12) 0.0189(10) 0.0011(11)
C14B 0.087(2) 0.082(2) 0.129(3) 0.001(2) 0.071(2) -0.0020(17)
C15A 0.0460(14) 0.0610(19) 0.101(2) 0.0093(15) 0.0262(14) -0.0031(13)
C15B 0.151(4) 0.111(3) 0.119(3) -0.054(3) 0.040(3) -0.017(3)
C16A 0.0809(19) 0.096(2) 0.069(2) -0.0064(16) 0.0390(16) -0.0018(17)
C16B 0.0492(14) 0.0463(16) 0.103(2) -0.0003(15) 0.0363(14) -0.0066(12)
C17A 0.0354(11) 0.0523(16) 0.0605(16) -0.0047(12) 0.0096(10) -0.0011(11)
C17B 0.0674(18) 0.068(2) 0.156(3) 0.013(2) 0.0549(19) 0.0136(16)
C18A 0.0365(13) 0.089(2) 0.086(2) 0.0064(16) 0.0043(12) -0.0043(13)
C18B 0.0652(18) 0.114(3) 0.095(3) -0.008(2) 0.0040(17) -0.0055(18)
C19A 0.122(3) 0.109(3) 0.072(2) -0.038(2) 0.0152(19) -0.008(2)
N1A 0.0468(11) 0.0483(13) 0.0578(13) 0.0047(10) 0.0248(9) 0.0061(9)
N1B 0.0538(12) 0.0923(19) 0.0589(15) 0.0171(12) 0.0120(11) 0.0044(12)
N2A 0.0448(11) 0.0534(15) 0.0492(12) -0.0032(10) 0.0149(9) 0.0035(10)
N2B 0.0665(14) 0.101(2) 0.0575(15) 0.0225(14) 0.0122(12) 0.0140(14)
N3A 0.0921(17) 0.0531(16) 0.0820(17) -0.0024(13) 0.0348(14) -0.0102(13)
N3B 0.109(2) 0.193(4) 0.074(2) 0.058(2) 0.0325(17) 0.011(2)
N4A 0.0527(12) 0.0844(17) 0.0451(12) 0.0163(11) 0.0126(9) -0.0009(12)
N4B 0.0592(12) 0.0498(15) 0.0763(16) 0.0079(11) 0.0177(11) -0.0057(11)
N5A 0.0609(14) 0.0793(17) 0.0537(14) 0.0239(12) 0.0074(11) -0.0090(13)
N5B 0.1011(18) 0.0603(18) 0.0648(16) 0.0067(13) 0.0340(13) 0.0018(15)
N6A 0.0809(18) 0.126(3) 0.0847(19) 0.0485(18) -0.0062(15) 0.0078(17)
N6B 0.196(4) 0.074(2) 0.114(3) 0.0265(19) 0.042(2) 0.033(2)
O1A 0.0375(8) 0.0600(11) 0.0593(10) 0.0164(8) 0.0195(7) 0.0055(7)
O1B 0.0498(9) 0.0472(10) 0.0523(9) 0.0028(7) 0.0225(7) 0.0046(7)
O2A 0.0339(8) 0.0501(10) 0.0503(9) 0.0064(7) 0.0057(6) -0.0010(7)
O2B 0.0468(9) 0.0780(13) 0.0527(10) 0.0140(9) 0.0127(7) 0.0081(9)
O3A 0.0367(8) 0.0455(10) 0.0622(10) 0.0063(7) 0.0171(7) -0.0017(7)
O3B 0.0604(10) 0.0542(11) 0.0757(12) -0.0042(9) 0.0376(9) -0.0073(9)
O4A 0.0330(7) 0.0528(10) 0.0523(9) 0.0016(7) 0.0094(6) 0.0033(7)
O4B 0.0458(9) 0.0491(11) 0.0951(13) 0.0070(9) 0.0313(8) 0.0012(8)
O5A 0.0447(9) 0.0812(14) 0.0559(11) 0.0039(9) 0.0175(7) 0.0143(9)
O5B 0.0731(11) 0.0505(12) 0.0634(12) -0.0087(9) 0.0085(9) 0.0091(9)
O6A 0.0747(12) 0.0543(12) 0.0719(13) -0.0060(9) 0.0272(9) -0.0182(9)
O6B 0.0505(10) 0.1098(17) 0.0712(13) -0.0285(11) 0.0199(9) -0.0190(10)
O7A 0.0530(9) 0.0563(11) 0.0649(11) -0.0032(8) 0.0273(8) 0.0045(8)
O7B 0.0975(14) 0.0626(14) 0.1130(18) -0.0304(12) 0.0468(13) -0.0126(11)
O8A 0.0689(11) 0.0587(12) 0.0732(13) -0.0207(9) 0.0162(9) -0.0073(9)
O8B 0.0529(10) 0.0607(13) 0.1011(16) -0.0043(11) 0.0244(10) -0.0136(9)

loop_
_atom_type_symbol
_atom_type_description
_atom_type_scat_dispersion_real
_atom_type_scat_dispersion_imag
_atom_type_scat_source
C C 0.0033 0.0016 'International Tables Vol C Tables 4.2.6.8 and 6.1.1.4'
H H 0.0000 0.0000 'International Tables Vol C Tables 4.2.6.8 and 6.1.1.4'
N N 0.0061 0.0033 'International Tables Vol C Tables 4.2.6.8 and 6.1.1.4'
O O 0.0106 0.0060 'International Tables Vol C Tables 4.2.6.8 and 6.1.1.4'

loop_
_geom_angle_atom_site_label_1
_geom_angle_atom_site_label_2
_geom_angle_atom_site_label_3
_geom_angle
N1A C1A C6A 108.85(16)
N1A C1A C2A 110.89(17)
C6A C1A C2A 106.79(17)
N1A C1A H1A 110.1
C6A C1A H1A 110.1
C2A C1A H1A 110.1
N1B C1B C2B 111.39(19)
N1B C1B C6B 107.48(18)
C2B C1B C6B 107.67(18)
N1B C1B H1B 110.1
C2B C1B H1B 110.1
C6B C1B H1B 110.1
O1A C2A C3A 109.79(17)
O1A C2A C1A 108.57(17)
C3A C2A C1A 110.07(16)
O1A C2A H2A 109.5
C3A C2A H2A 109.5
C1A C2A H2A 109.5
O1B C2B C3B 109.28(16)
O1B C2B C1B 108.90(17)
C3B C2B C1B 111.66(18)
O1B C2B H2B 109.0
C3B C2B H2B 109.0
C1B C2B H2B 109.0
O2A C3A C2A 109.78(15)
O2A C3A C4A 108.85(16)
C2A C3A C4A 111.14(16)
O2A C3A H3A 109.0
C2A C3A H3A 109.0
C4A C3A H3A 109.0
O2B C3B C2B 109.83(17)
O2B C3B C4B 108.38(18)
C2B C3B C4B 110.82(17)
O2B C3B H3B 109.3
C2B C3B H3B 109.3
C4B C3B H3B 109.3
N4A C4A C5A 108.07(16)
N4A C4A C3A 110.57(17)
C5A C4A C3A 107.56(17)
N4A C4A H4A 110.2
C5A C4A H4A 110.2
C3A C4A H4A 110.2
N4B C4B C5B 108.35(19)
N4B C4B C3B 110.88(19)
C5B C4B C3B 107.02(19)
N4B C4B H4B 110.2
C5B C4B H4B 110.2
C3B C4B H4B 110.2
O3A C5A C6A 109.10(16)
O3A C5A C4A 109.34(17)
C6A C5A C4A 109.99(16)
O3A C5A H5A 109.5
C6A C5A H5A 109.5
C4A C5A H5A 109.5
O3B C5B C6B 109.68(18)
O3B C5B C4B 109.34(19)
C6B C5B C4B 113.32(18)
O3B C5B H5B 108.1
C6B C5B H5B 108.1
C4B C5B H5B 108.1
O4A C6A C1A 109.22(17)
O4A C6A C5A 109.75(16)
C1A C6A C5A 113.49(17)
O4A C6A H6A 108.1
C1A C6A H6A 108.1
C5A C6A H6A 108.1
O4B C6B C5B 109.09(19)
O4B C6B C1B 109.28(18)
C5B C6B C1B 111.70(18)
O4B C6B H6B 108.9
C5B C6B H6B 108.9
C1B C6B H6B 108.9
O5A C7A O1A 109.91(19)
O5A C7A C8A 113.53(19)
O1A C7A C8A 105.01(19)
O5A C7A C10A 104.71(19)
O1A C7A C10A 110.22(16)
C8A C7A C10A 113.5(2)
O5B C7B O1B 110.18(18)
O5B C7B C8B 113.4(2)
O1B C7B C8B 105.4(2)
O5B C7B C10B 104.8(2)
O1B C7B C10B 110.15(18)
C8B C7B C10B 113.0(2)
C7A C8A H8A1 109.5
C7A C8A H8A2 109.5
H8A1 C8A H8A2 109.5
C7A C8A H8A3 109.5
H8A1 C8A H8A3 109.5
H8A2 C8A H8A3 109.5
C7B C8B H8B1 109.5
C7B C8B H8B2 109.5
H8B1 C8B H8B2 109.5
C7B C8B H8B3 109.5
H8B1 C8B H8B3 109.5
H8B2 C8B H8B3 109.5
O5A C9A H9A1 109.5
O5A C9A H9A2 109.5
H9A1 C9A H9A2 109.5
O5A C9A H9A3 109.5
H9A1 C9A H9A3 109.5
H9A2 C9A H9A3 109.5
O5B C9B H9B1 109.5
O5B C9B H9B2 109.5
H9B1 C9B H9B2 109.5
O5B C9B H9B3 109.5
H9B1 C9B H9B3 109.5
H9B2 C9B H9B3 109.5
O6A C10A O2A 110.32(17)
O6A C10A C11A 113.1(2)
O2A C10A C11A 105.66(19)
O6A C10A C7A 104.71(19)
O2A C10A C7A 110.04(18)
C11A C10A C7A 113.03(19)
O6B C10B O2B 109.9(2)
O6B C10B C11B 113.4(2)
O2B C10B C11B 105.6(2)
O6B C10B C7B 104.6(2)
O2B C10B C7B 110.06(18)
C11B C10B C7B 113.3(2)
C10A C11A H11A 109.5
C10A C11A H11B 109.5
H11A C11A H11B 109.5
C10A C11A H11C 109.5
H11A C11A H11C 109.5
H11B C11A H11C 109.5
C10B C11B H11D 109.5
C10B C11B H11E 109.5
H11D C11B H11E 109.5
C10B C11B H11F 109.5
H11D C11B H11F 109.5
H11E C11B H11F 109.5
O6B C12B H12A 109.5
O6B C12B H12B 109.5
H12A C12B H12B 109.5
O6B C12B H12C 109.5
H12A C12B H12C 109.5
H12B C12B H12C 109.5
O6A C13A H13A 109.5
O6A C13A H13B 109.5
H13A C13A H13B 109.5
O6A C13A H13C 109.5
H13A C13A H13C 109.5
H13B C13A H13C 109.5
O7B C13B O3B 109.7(2)
O7B C13B C14B 112.5(2)
O3B C13B C14B 105.1(2)
O7B C13B C16B 105.6(2)
O3B C13B C16B 111.1(2)
C14B C13B C16B 112.9(2)
O7A C14A O3A 110.18(18)
O7A C14A C15A 113.03(19)
O3A C14A C15A 106.47(18)
O7A C14A C17A 104.67(18)
O3A C14A C17A 109.31(16)
C15A C14A C17A 113.2(2)
C13B C14B H14A 109.5
C13B C14B H14B 109.5
H14A C14B H14B 109.5
C13B C14B H14C 109.5
H14A C14B H14C 109.5
H14B C14B H14C 109.5
C14A C15A H15A 109.5
C14A C15A H15B 109.5
H15A C15A H15B 109.5
C14A C15A H15C 109.5
H15A C15A H15C 109.5
H15B C15A H15C 109.5
O7B C15B H15D 109.5
O7B C15B H15E 109.5
H15D C15B H15E 109.5
O7B C15B H15F 109.5
H15D C15B H15F 109.5
H15E C15B H15F 109.5
O7A C16A H16A 109.5
O7A C16A H16B 109.5
H16A C16A H16B 109.5
O7A C16A H16C 109.5
H16A C16A H16C 109.5
H16B C16A H16C 109.5
O8B C16B O4B 109.7(2)
O8B C16B C17B 112.5(2)
O4B C16B C17B 105.9(2)
O8B C16B C13B 105.4(2)
O4B C16B C13B 109.5(2)
C17B C16B C13B 113.9(2)
O8A C17A O4A 110.12(17)
O8A C17A C18A 113.1(2)
O4A C17A C18A 105.08(19)
O8A C17A C14A 104.94(19)
O4A C17A C14A 110.57(17)
C18A C17A C14A 113.2(2)
C16B C17B H17A 109.5
C16B C17B H17B 109.5
H17A C17B H17B 109.5
C16B C17B H17C 109.5
H17A C17B H17C 109.5
H17B C17B H17C 109.5
C17A C18A H18A 109.5
C17A C18A H18B 109.5
H18A C18A H18B 109.5
C17A C18A H18C 109.5
H18A C18A H18C 109.5
H18B C18A H18C 109.5
O8B C18B H18D 109.5
O8B C18B H18E 109.5
H18D C18B H18E 109.5
O8B C18B H18F 109.5
H18D C18B H18F 109.5
H18E C18B H18F 109.5
O8A C19A H19A 109.5
O8A C19A H19B 109.5
H19A C19A H19B 109.5
O8A C19A H19C 109.5
H19A C19A H19C 109.5
H19B C19A H19C 109.5
N2A N1A C1A 114.98(17)
N2B N1B C1B 115.6(2)
N3A N2A N1A 172.1(2)
N3B N2B N1B 171.5(3)
N5A N4A C4A 115.0(2)
N5B N4B C4B 115.1(2)
N6A N5A N4A 172.8(3)
N6B N5B N4B 172.9(3)
C2A O1A C7A 113.99(16)
C2B O1B C7B 113.18(16)
C3A O2A C10A 112.11(16)
C3B O2B C10B 113.15(17)
C5A O3A C14A 112.59(16)
C5B O3B C13B 112.93(18)
C17A O4A C6A 112.28(16)
C6B O4B C16B 111.99(18)
C7A O5A C9A 117.3(2)
C7B O5B C9B 116.2(2)
C10A O6A C13A 116.7(2)
C10B O6B C12B 116.4(3)
C14A O7A C16A 116.3(2)
C13B O7B C15B 116.1(3)
C17A O8A C19A 116.0(2)
C16B O8B C18B 116.8(2)

loop_
_geom_bond_atom_site_label_1
_geom_bond_atom_site_label_2
_geom_bond_distance
C1A N1A 1.491(3)
C1A C6A 1.507(3)
C1A C2A 1.521(3)
C1A H1A 0.9800
C1B N1B 1.481(3)
C1B C2B 1.512(3)
C1B C6B 1.514(3)
C1B H1B 0.9800
C2A O1A 1.429(2)
C2A C3A 1.511(3)
C2A H2A 0.9800
C2B O1B 1.423(2)
C2B C3B 1.509(3)
C2B H2B 0.9800
C3A O2A 1.428(2)
C3A C4A 1.519(3)
C3A H3A 0.9800
C3B O2B 1.427(3)
C3B C4B 1.522(3)
C3B H3B 0.9800
C4A N4A 1.484(3)
C4A C5A 1.516(3)
C4A H4A 0.9800
C4B N4B 1.482(3)
C4B C5B 1.514(3)
C4B H4B 0.9800
C5A O3A 1.429(2)
C5A C6A 1.512(3)
C5A H5A 0.9800
C5B O3B 1.421(3)
C5B C6B 1.508(3)
C5B H5B 0.9800
C6A O4A 1.434(2)
C6A H6A 0.9800
C6B O4B 1.429(3)
C6B H6B 0.9800
C7A O5A 1.403(3)
C7A O1A 1.438(2)
C7A C8A 1.515(3)
C7A C10A 1.550(3)
C7B O5B 1.406(3)
C7B O1B 1.426(3)
C7B C8B 1.517(3)
C7B C10B 1.547(3)
C8A H8A1 0.9600
C8A H8A2 0.9600
C8A H8A3 0.9600
C8B H8B1 0.9600
C8B H8B2 0.9600
C8B H8B3 0.9600
C9A O5A 1.423(3)
C9A H9A1 0.9600
C9A H9A2 0.9600
C9A H9A3 0.9600
C9B O5B 1.431(3)
C9B H9B1 0.9600
C9B H9B2 0.9600
C9B H9B3 0.9600
C10A O6A 1.411(3)
C10A O2A 1.429(3)
C10A C11A 1.516(3)
C10B O6B 1.408(3)
C10B O2B 1.431(3)
C10B C11B 1.510(4)
C11A H11A 0.9600
C11A H11B 0.9600
C11A H11C 0.9600
C11B H11D 0.9600
C11B H11E 0.9600
C11B H11F 0.9600
C12B O6B 1.420(3)
C12B H12A 0.9600
C12B H12B 0.9600
C12B H12C 0.9600
C13A O6A 1.428(3)
C13A H13A 0.9600
C13A H13B 0.9600
C13A H13C 0.9600
C13B O7B 1.415(3)
C13B O3B 1.426(3)
C13B C14B 1.525(4)
C13B C16B 1.539(4)
C14A O7A 1.412(3)
C14A O3A 1.429(2)
C14A C15A 1.516(3)
C14A C17A 1.547(3)
C14B H14A 0.9600
C14B H14B 0.9600
C14B H14C 0.9600
C15A H15A 0.9600
C15A H15B 0.9600
C15A H15C 0.9600
C15B O7B 1.417(4)
C15B H15D 0.9600
C15B H15E 0.9600
C15B H15F 0.9600
C16A O7A 1.422(3)
C16A H16A 0.9600
C16A H16B 0.9600
C16A H16C 0.9600
C16B O8B 1.411(3)
C16B O4B 1.436(3)
C16B C17B 1.510(4)
C17A O8A 1.408(3)
C17A O4A 1.428(3)
C17A C18A 1.525(3)
C17B H17A 0.9600
C17B H17B 0.9600
C17B H17C 0.9600
C18A H18A 0.9600
C18A H18B 0.9600
C18A H18C 0.9600
C18B O8B 1.420(3)
C18B H18D 0.9600
C18B H18E 0.9600
C18B H18F 0.9600
C19A O8A 1.426(3)
C19A H19A 0.9600
C19A H19B 0.9600
C19A H19C 0.9600
N1A N2A 1.219(3)
N1B N2B 1.228(3)
N2A N3A 1.134(3)
N2B N3B 1.121(3)
N4A N5A 1.224(3)
N4B N5B 1.216(3)
N5A N6A 1.128(3)
N5B N6B 1.126(4)

loop_
_geom_hbond_atom_site_label_D
_geom_hbond_atom_site_label_H
_geom_hbond_atom_site_label_A
_geom_hbond_distance_DH
_geom_hbond_distance_HA
_geom_hbond_distance_DA
_geom_hbond_angle_DHA
_geom_hbond_site_symmetry_A
C1A H1A N3A 0.98 2.61 3.429(3) 140.7 3_656
C1B H1B O3A 0.98 2.56 3.448(3) 150.7 4_566
C4A H4A O4B 0.98 2.52 3.476(3) 165.8 4_665
C9A H9A3 N2A 0.96 2.65 3.558(3) 158.3 3_656
C9A H9A3 N3A 0.96 2.68 3.618(4) 166.7 3_656
C9B H9B1 O7A 0.96 2.60 3.399(4) 141.0 3_656
C12B H12A N3B 0.96 2.61 3.398(5) 139.5 4_666
C15A H15A O1B 0.96 2.61 3.351(3) 134.4 4_665
C15B H15D N3A 0.96 2.55 3.483(5) 164.1 2_556
C19A H19A N6A 0.96 2.47 3.414(4) 167.5 4_666
